data_7220212
loop_
_publ_author_name
'He, Tao'
'Zeng, Qingqing'
'yang, Dacheng'
'He, Yanhong'
'Guan, Zhi'

_publ_section_title
;
 Biocatalytic one-pot three-component synthesis of
 3,3&#x2019;-disubstituted oxindoles and spirooxindole pyrans using
 \a-amylase from hog pancreas
;
_journal_name_full 'RSC Adv.'
_journal_paper_doi 10.1039/C4RA16825A
_journal_year 2015
_chemical_formula_moiety 'C13 H10 N4 O3'
_chemical_formula_sum 'C13 H10 N4 O3'
_chemical_formula_weight 270.25
_chemical_name_systematic
;
 ?
;
_space_group_crystal_system monoclinic
_space_group_IT_number 14
_space_group_name_Hall '-P 2ybc'
_space_group_name_H-M_alt 'P 1 21/c 1'
_symmetry_space_group_name_Hall '-P 2ybc'
_symmetry_space_group_name_H-M 'P 1 21/c 1'
_atom_sites_solution_hydrogens geom
_atom_sites_solution_primary direct
_audit_creation_date 2015-02-09
_audit_creation_method
;
Olex2 1.2
(compiled 2014.07.22 svn.r2960 for OlexSys, GUI svn.r4862)
;
_audit_update_record
;
2015-03-16 deposited with the CCDC.
2015-04-20 downloaded from the CCDC.
;
_cell_angle_alpha 90
_cell_angle_beta 92.7636(15)
_cell_angle_gamma 90
_cell_formula_units_Z 4
_cell_length_a 9.21681(17)
_cell_length_b 7.14117(12)
_cell_length_c 19.9378(3)
_cell_measurement_reflns_used 6914
_cell_measurement_temperature 288.91(10)
_cell_measurement_theta_max 71.5480
_cell_measurement_theta_min 5.1680
_cell_volume 1310.76(4)
_computing_cell_refinement
;
CrysAlisPro, Agilent Technologies,
Version 1.171.37.34 (release 22-05-2014 CrysAlis171 .NET)
(compiled May 22 2014,16:03:01)
;
_computing_data_collection
;
CrysAlisPro, Agilent Technologies,
Version 1.171.37.34 (release 22-05-2014 CrysAlis171 .NET)
(compiled May 22 2014,16:03:01)
;
_computing_data_reduction
;
CrysAlisPro, Agilent Technologies,
Version 1.171.37.34 (release 22-05-2014 CrysAlis171 .NET)
(compiled May 22 2014,16:03:01)
;
_computing_molecular_graphics 'Olex2 (Dolomanov et al., 2009)'
_computing_publication_material 'Olex2 (Dolomanov et al., 2009)'
_computing_structure_refinement 'ShelXL (Sheldrick, 2008)'
_computing_structure_solution 'ShelXS (Sheldrick, 2008)'
_diffrn_ambient_environment air
_diffrn_ambient_temperature 288.91(10)
_diffrn_detector 'CCD plate'
_diffrn_detector_area_resol_mean 8.0243
_diffrn_detector_type EosS2
_diffrn_measured_fraction_theta_full 0.998
_diffrn_measured_fraction_theta_max 0.985
_diffrn_measurement_details
;
  1 omega    1.00   76.00   1.0000    1.0000
omega____ theta____ kappa____ phi______ frames
    -       36.7203  -99.0000   90.0000 75

  2 omega  -35.00   66.00   1.0000    1.0000
omega____ theta____ kappa____ phi______ frames
    -       36.7203  -19.0000   30.0000 101

  3 omega    1.00   76.00   1.0000    1.0000
omega____ theta____ kappa____ phi______ frames
    -       36.7203  -99.0000  -30.0000 75

  4 omega  -31.00   53.00   1.0000    1.0000
omega____ theta____ kappa____ phi______ frames
    -       36.7203  -57.0000    0.0000 84

  5 omega   38.00   91.00   1.0000    1.0000
omega____ theta____ kappa____ phi______ frames
    -      108.0000  -30.0000   30.0000 53

  6 omega   38.00   91.00   1.0000    1.0000
omega____ theta____ kappa____ phi______ frames
    -      108.0000  -30.0000  120.0000 53

  7 omega   40.00   98.00   1.0000    1.0000
omega____ theta____ kappa____ phi______ frames
    -      108.0000  -45.0000   90.0000 58

  8 omega   39.00  110.00   1.0000    1.0000
omega____ theta____ kappa____ phi______ frames
    -      108.0000  -95.0000  120.0000 71

  9 omega   39.00  110.00   1.0000    1.0000
omega____ theta____ kappa____ phi______ frames
    -      108.0000  -95.0000   30.0000 71

 10 omega   38.00   91.00   1.0000    1.0000
omega____ theta____ kappa____ phi______ frames
    -      108.0000  -30.0000   60.0000 53

 11 omega   38.00   91.00   1.0000    1.0000
omega____ theta____ kappa____ phi______ frames
    -      108.0000  -30.0000 -150.0000 53

 12 omega   38.00   91.00   1.0000    1.0000
omega____ theta____ kappa____ phi______ frames
    -      108.0000  -30.0000  -60.0000 53

 13 omega   38.00  116.00   1.0000    1.0000
omega____ theta____ kappa____ phi______ frames
    -      108.0000 -112.0000  -30.0000 78

 14 omega   87.00  178.00   1.0000    1.0000
omega____ theta____ kappa____ phi______ frames
    -      108.0000   30.0000 -120.0000 91

 15 omega  101.00  178.00   1.0000    1.0000
omega____ theta____ kappa____ phi______ frames
    -      108.0000  112.0000   90.0000 77

 16 omega   10.00  104.00   1.0000    1.0000
omega____ theta____ kappa____ phi______ frames
    -       36.7203   77.0000   90.0000 94

 17 omega   57.00  109.00   1.0000    1.0000
omega____ theta____ kappa____ phi______ frames
    -       36.7203  178.0000  -30.0000 52

 18 omega   20.00  104.00   1.0000    1.0000
omega____ theta____ kappa____ phi______ frames
    -       36.7203   57.0000    0.0000 84

 19 omega  -32.00   56.00   1.0000    1.0000
omega____ theta____ kappa____ phi______ frames
    -       36.7203  -38.0000  150.0000 88

 20 omega   20.00  104.00   1.0000    1.0000
omega____ theta____ kappa____ phi______ frames
    -       36.7203   57.0000 -150.0000 84

 21 omega   70.00  178.00   1.0000    1.0000
omega____ theta____ kappa____ phi______ frames
    -      108.0000   15.0000  150.0000 108

 22 omega   91.00  176.00   1.0000    1.0000
omega____ theta____ kappa____ phi______ frames
    -      108.0000   45.0000   30.0000 85

 23 omega   70.00  170.00   1.0000    1.0000
omega____ theta____ kappa____ phi______ frames
    -      108.0000   15.0000  -30.0000 100
;
_diffrn_measurement_device 'four-circle diffractometer'
_diffrn_measurement_device_type 'SuperNova, Dual, Cu at zero, EosS2'
_diffrn_measurement_method '\w scans'
_diffrn_orient_matrix_UB_11 -0.0165474000
_diffrn_orient_matrix_UB_12 -0.1917369000
_diffrn_orient_matrix_UB_13 -0.0349917000
_diffrn_orient_matrix_UB_21 0.0425973000
_diffrn_orient_matrix_UB_22 -0.0987518000
_diffrn_orient_matrix_UB_23 0.0667680000
_diffrn_orient_matrix_UB_31 -0.1609241000
_diffrn_orient_matrix_UB_32 -0.0064612000
_diffrn_orient_matrix_UB_33 0.0174192000
_diffrn_radiation_monochromator mirror
_diffrn_radiation_probe x-ray
_diffrn_radiation_type CuK\a
_diffrn_radiation_wavelength 1.54184
_diffrn_reflns_av_R_equivalents 0.0241
_diffrn_reflns_av_unetI/netI 0.0169
_diffrn_reflns_laue_measured_fraction_full 0.998
_diffrn_reflns_laue_measured_fraction_max 0.985
_diffrn_reflns_limit_h_max 7
_diffrn_reflns_limit_h_min -11
_diffrn_reflns_limit_k_max 8
_diffrn_reflns_limit_k_min -8
_diffrn_reflns_limit_l_max 24
_diffrn_reflns_limit_l_min -24
_diffrn_reflns_number 9919
_diffrn_reflns_point_group_measured_fraction_full 0.998
_diffrn_reflns_point_group_measured_fraction_max 0.985
_diffrn_reflns_theta_full 67.684
_diffrn_reflns_theta_max 71.403
_diffrn_reflns_theta_min 4.804
_diffrn_source 'sealed X-ray tube'
_diffrn_source_type 'SuperNova (Cu) X-ray Source'
_exptl_absorpt_coefficient_mu 0.848
_exptl_absorpt_correction_T_max 1.00000
_exptl_absorpt_correction_T_min 0.59351
_exptl_absorpt_correction_type multi-scan
_exptl_absorpt_process_details
;
CrysAlisPro, Agilent Technologies,
Version 1.171.37.34 (release 22-05-2014 CrysAlis171 .NET)
(compiled May 22 2014,16:03:01)
Empirical absorption correction using spherical harmonics,
 implemented in SCALE3 ABSPACK scaling algorithm.
;
_exptl_crystal_colour 'clear light colourless'
_exptl_crystal_colour_lustre clear
_exptl_crystal_colour_modifier light
_exptl_crystal_colour_primary colourless
_exptl_crystal_density_diffrn 1.369
_exptl_crystal_description block
_exptl_crystal_F_000 560
_exptl_crystal_size_max 0.06
_exptl_crystal_size_mid 0.05
_exptl_crystal_size_min 0.05
_refine_diff_density_max 0.296
_refine_diff_density_min -0.325
_refine_diff_density_rms 0.044
_refine_ls_extinction_method none
_refine_ls_goodness_of_fit_ref 1.019
_refine_ls_hydrogen_treatment constr
_refine_ls_matrix_type full
_refine_ls_number_parameters 182
_refine_ls_number_reflns 2514
_refine_ls_number_restraints 0
_refine_ls_restrained_S_all 1.019
_refine_ls_R_factor_all 0.0462
_refine_ls_R_factor_gt 0.0448
_refine_ls_shift/su_max 0.000
_refine_ls_shift/su_mean 0.000
_refine_ls_structure_factor_coef Fsqd
_refine_ls_weighting_details 'w=1/[\s^2^(Fo^2^)+(0.0723P)^2^+0.3989P] where P=(Fo^2^+2Fc^2^)/3'
_refine_ls_weighting_scheme calc
_refine_ls_wR_factor_gt 0.1217
_refine_ls_wR_factor_ref 0.1231
_reflns_Friedel_coverage 0.000
_reflns_number_gt 2386
_reflns_number_total 2514
_reflns_threshold_expression 'I > 2\s(I)'
_cod_data_source_file c4ra16825a2.cif
_cod_data_source_block gz150209
_cod_database_code 7220212
_shelxl_version_number 2014-1
_chemical_oxdiff_formula 'C1 H1 O1 N1'
_shelx_space_group_comment
;
The symmetry employed for this shelxl refinement is uniquely defined
by the following loop, which should always be used as a source of
symmetry information in preference to the above space-group names.
They are only intended as comments.
;
_reflns_odcompleteness_completeness 99.76
_reflns_odcompleteness_iscentric 1
_reflns_odcompleteness_theta 66.97
_olex2_refinement_description
;
1. Fixed Uiso
 At 1.2 times of:
  All C(H) groups, All C(H,H) groups, All N(H) groups
 At 1.5 times of:
  All C(H,H,H) groups
2.a Ternary CH refined with riding coordinates:
 C15(H15)
2.b Secondary CH2 refined with riding coordinates:
 C10(H10A,H10B)
2.c Aromatic/amide H refined with riding coordinates:
 N1(H1), C6(H6), C3(H3), C4(H4)
2.d Idealised Me refined as rotating group:
 C20(H20A,H20B,H20C)
;
_olex2_submission_special_instructions 'No special instructions were received'

loop_
_space_group_symop_operation_xyz
'x, y, z'
'-x, y+1/2, -z+1/2'
'-x, -y, -z'
'x, -y-1/2, z-1/2'

loop_
_atom_site_label
_atom_site_type_symbol
_atom_site_fract_x
_atom_site_fract_y
_atom_site_fract_z
_atom_site_U_iso_or_equiv
_atom_site_adp_type
_atom_site_occupancy
_atom_site_site_symmetry_order
_atom_site_calc_flag
_atom_site_refinement_flags_posn
O14 O 0.15167(11) 0.12794(15) 0.02621(5) 0.0426(3) Uani 1 1 d .
N1 N 0.34532(13) 0.23989(17) -0.03059(6) 0.0380(3) Uani 1 1 d .
H1 H 0.4039 0.2648 0.0031 0.046 Uiso 1 1 calc R
N11 N -0.01927(14) 0.40793(19) -0.10033(7) 0.0466(3) Uani 1 1 d .
C10 C -0.00684(14) 0.20146(19) -0.10939(7) 0.0365(3) Uani 1 1 d .
H10A H -0.0409 0.1691 -0.1547 0.044 Uiso 1 1 calc R
H10B H -0.0694 0.1392 -0.0786 0.044 Uiso 1 1 calc R
O13 O 0.08035(14) 0.49299(17) -0.07295(8) 0.0637(4) Uani 1 1 d .
C9 C 0.21141(14) 0.16829(18) -0.02500(6) 0.0322(3) Uani 1 1 d .
C8 C 0.14821(13) 0.12930(18) -0.09727(6) 0.0302(3) Uani 1 1 d .
C16 C 0.27362(16) -0.1795(2) -0.07579(7) 0.0380(3) Uani 1 1 d .
N17 N 0.37728(16) -0.2456(2) -0.05392(8) 0.0558(4) Uani 1 1 d .
C15 C 0.13886(14) -0.09021(18) -0.10242(6) 0.0321(3) Uani 1 1 d .
H15 H 0.0591 -0.1324 -0.0753 0.039 Uiso 1 1 calc R
C18 C 0.10881(17) -0.1545(2) -0.17182(8) 0.0441(4) Uani 1 1 d .
C2 C 0.37849(15) 0.26944(19) -0.09805(7) 0.0366(3) Uani 1 1 d .
C7 C 0.26298(14) 0.21202(18) -0.14006(7) 0.0340(3) Uani 1 1 d .
C6 C 0.26495(18) 0.2383(2) -0.20860(7) 0.0424(4) Uani 1 1 d .
H6 H 0.1864 0.2016 -0.2366 0.051 Uiso 1 1 calc R
C5 C 0.3873(2) 0.3212(2) -0.23531(8) 0.0509(4) Uani 1 1 d .
C3 C 0.50158(17) 0.3467(2) -0.12313(9) 0.0485(4) Uani 1 1 d .
H3 H 0.5803 0.3819 -0.0950 0.058 Uiso 1 1 calc R
O12 O -0.13173(17) 0.4796(2) -0.12135(11) 0.0959(6) Uani 1 1 d .
C4 C 0.50326(19) 0.3700(2) -0.19226(9) 0.0554(5) Uani 1 1 d .
H4 H 0.5858 0.4205 -0.2103 0.067 Uiso 1 1 calc R
N19 N 0.0871(2) -0.2042(3) -0.22528(8) 0.0739(5) Uani 1 1 d .
C20 C 0.3883(3) 0.3578(3) -0.31024(10) 0.0789(7) Uani 1 1 d .
H20A H 0.3191 0.2773 -0.3333 0.118 Uiso 1 1 calc GR
H20B H 0.4835 0.3332 -0.3257 0.118 Uiso 1 1 calc GR
H20C H 0.3630 0.4862 -0.3191 0.118 Uiso 1 1 calc GR

loop_
_atom_site_aniso_label
_atom_site_aniso_U_11
_atom_site_aniso_U_22
_atom_site_aniso_U_33
_atom_site_aniso_U_23
_atom_site_aniso_U_13
_atom_site_aniso_U_12
O14 0.0450(6) 0.0508(6) 0.0325(5) -0.0001(4) 0.0062(4) -0.0082(5)
N1 0.0319(6) 0.0443(7) 0.0375(6) -0.0028(5) -0.0017(5) -0.0073(5)
N11 0.0388(7) 0.0419(7) 0.0592(8) 0.0038(6) 0.0036(6) 0.0049(6)
C10 0.0300(7) 0.0377(7) 0.0416(7) 0.0054(6) 0.0006(5) -0.0022(5)
O13 0.0501(7) 0.0398(6) 0.1005(10) -0.0045(6) -0.0019(7) -0.0035(5)
C9 0.0316(6) 0.0318(6) 0.0331(6) -0.0010(5) 0.0011(5) -0.0018(5)
C8 0.0285(6) 0.0325(6) 0.0298(6) 0.0022(5) 0.0022(5) -0.0038(5)
C16 0.0378(7) 0.0359(7) 0.0400(7) -0.0038(6) -0.0006(6) -0.0025(6)
N17 0.0454(8) 0.0534(8) 0.0670(9) -0.0076(7) -0.0137(7) 0.0079(6)
C15 0.0302(6) 0.0338(7) 0.0323(6) 0.0004(5) 0.0012(5) -0.0038(5)
C18 0.0450(8) 0.0440(8) 0.0427(8) -0.0038(6) -0.0045(6) -0.0058(7)
C2 0.0322(7) 0.0349(7) 0.0432(7) 0.0000(6) 0.0063(6) -0.0034(5)
C7 0.0316(7) 0.0329(6) 0.0381(7) 0.0024(5) 0.0067(5) -0.0031(5)
C6 0.0477(8) 0.0416(8) 0.0383(7) 0.0041(6) 0.0078(6) -0.0041(6)
C5 0.0634(10) 0.0428(8) 0.0485(9) 0.0042(7) 0.0242(8) -0.0064(7)
C3 0.0344(8) 0.0484(8) 0.0635(10) -0.0045(7) 0.0106(7) -0.0103(6)
O12 0.0659(10) 0.0657(9) 0.1526(17) -0.0116(10) -0.0304(10) 0.0295(8)
C4 0.0516(10) 0.0484(9) 0.0689(11) 0.0008(8) 0.0302(8) -0.0133(7)
N19 0.0913(13) 0.0817(12) 0.0472(9) -0.0156(8) -0.0120(8) -0.0150(10)
C20 0.1167(19) 0.0714(13) 0.0518(10) 0.0088(9) 0.0357(11) -0.0203(13)

loop_
_atom_type_symbol
_atom_type_description
_atom_type_scat_dispersion_real
_atom_type_scat_dispersion_imag
_atom_type_scat_source
C C 0.0181 0.0091 'International Tables Vol C Tables 4.2.6.8 and 6.1.1.4'
H H 0.0000 0.0000 'International Tables Vol C Tables 4.2.6.8 and 6.1.1.4'
N N 0.0311 0.0180 'International Tables Vol C Tables 4.2.6.8 and 6.1.1.4'
O O 0.0492 0.0322 'International Tables Vol C Tables 4.2.6.8 and 6.1.1.4'

loop_
_geom_angle_atom_site_label_1
_geom_angle_atom_site_label_2
_geom_angle_atom_site_label_3
_geom_angle
C9 N1 C2 112.22(11)
O13 N11 C10 119.38(12)
O13 N11 O12 124.20(15)
O12 N11 C10 116.42(14)
N11 C10 C8 113.04(11)
O14 C9 N1 127.82(13)
O14 C9 C8 124.81(12)
N1 C9 C8 107.20(11)
C10 C8 C9 113.11(11)
C10 C8 C15 106.14(10)
C9 C8 C15 104.84(10)
C7 C8 C10 116.99(11)
C7 C8 C9 102.26(10)
C7 C8 C15 112.98(11)
N17 C16 C15 178.34(16)
C16 C15 C8 111.42(10)
C18 C15 C8 112.30(11)
C18 C15 C16 108.75(12)
N19 C18 C15 179.31(19)
C7 C2 N1 109.70(11)
C3 C2 N1 128.83(14)
C3 C2 C7 121.46(14)
C2 C7 C8 108.24(11)
C6 C7 C8 130.93(13)
C6 C7 C2 120.81(13)
C7 C6 C5 118.87(15)
C6 C5 C20 119.36(18)
C4 C5 C6 118.87(15)
C4 C5 C20 121.76(16)
C2 C3 C4 117.20(15)
C5 C4 C3 122.71(14)

loop_
_geom_bond_atom_site_label_1
_geom_bond_atom_site_label_2
_geom_bond_distance
O14 C9 1.2177(16)
N1 C9 1.3456(17)
N1 C2 1.4093(18)
N11 C10 1.4906(19)
N11 O13 1.2090(18)
N11 O12 1.2123(18)
C10 C8 1.5274(18)
C9 C8 1.5531(17)
C8 C15 1.5730(18)
C8 C7 1.5109(17)
C16 N17 1.134(2)
C16 C15 1.4721(19)
C15 C18 1.4714(19)
C18 N19 1.132(2)
C2 C7 1.3847(19)
C2 C3 1.377(2)
C7 C6 1.3804(19)
C6 C5 1.401(2)
C5 C4 1.383(3)
C5 C20 1.517(2)
C3 C4 1.389(3)
